data_7053862
loop_
_publ_author_name
'Sharma, Raj Pal'
'Saini, Anju'
'Venugopalan, Paloth'
'Ferretti, Valeria'
'Spizzo, Federico'
'Angeli, Celestino'
'Calzado, Carmen J.'

_publ_section_title
;
 Magnetic behaviour vs. structural changes in an isomeric series of
 binuclear copper(ii) complexes: an experimental and theoretical study
;
_journal_issue 2
_journal_name_full 'New Journal of Chemistry'
_journal_page_first 574
_journal_paper_doi 10.1039/c3nj01080e
_journal_volume 38
_journal_year 2014
_chemical_formula_moiety 'C28 H42 Cu2 N2 O12'
_chemical_formula_sum 'C28 H42 Cu2 N2 O12'
_chemical_formula_weight 725.72
_chemical_name_systematic
;
bis(mu2-(2-hydroxyethylamino ethanolato)-bis(o-methoxybenzoate)-di copper(II)
;
_space_group_IT_number 14
_symmetry_cell_setting monoclinic
_symmetry_space_group_name_Hall '-P 2ybc'
_symmetry_space_group_name_H-M 'P 1 21/c 1'
_atom_sites_solution_hydrogens difmap
_atom_sites_solution_primary direct
_atom_sites_solution_secondary difmap
_audit_creation_method SHELXL-97
_cell_angle_alpha 90.0000
_cell_angle_beta 95.5220(12)
_cell_angle_gamma 90.0000
_cell_formula_units_Z 2
_cell_length_a 10.9061(2)
_cell_length_b 8.5014(3)
_cell_length_c 16.9111(5)
_cell_measurement_reflns_used 12691
_cell_measurement_temperature 295
_cell_measurement_theta_max 28.
_cell_measurement_theta_min 3.0
_cell_volume 1560.67(8)
_computing_cell_refinement 'DENZO-SMN (Otwinowski & Minor, 1997)'
_computing_data_collection 'Kappa CCD server software (Nonius, 1997)'
_computing_data_reduction 'DENZO-SMN (Otwinowski & Minor, 1997)'
_computing_molecular_graphics 'ORTEPIII (Burnett & Johnson, 1996)'
_computing_publication_material
;
 SHELXL-97 (Sheldrick, 1997); WINGX (Farrugia, 1999)
;
_computing_structure_refinement 'SHELXL-97 (Sheldrick, 1997)'
_computing_structure_solution 'SIR97 (Altomare et al.,1999)'
_diffrn_ambient_temperature 295
_diffrn_measured_fraction_theta_full 0.995
_diffrn_measured_fraction_theta_max 0.995
_diffrn_measurement_device_type 'Nonius Kappa CCD'
_diffrn_measurement_method '\f scans and \w scans'
_diffrn_radiation_monochromator graphite
_diffrn_radiation_source 'fine-focus sealed tube'
_diffrn_radiation_type MoK\a
_diffrn_radiation_wavelength 0.71073
_diffrn_reflns_av_R_equivalents 0.0746
_diffrn_reflns_av_sigmaI/netI 0.0572
_diffrn_reflns_limit_h_max 13
_diffrn_reflns_limit_h_min -14
_diffrn_reflns_limit_k_max 11
_diffrn_reflns_limit_k_min -11
_diffrn_reflns_limit_l_max 22
_diffrn_reflns_limit_l_min -20
_diffrn_reflns_number 12691
_diffrn_reflns_theta_full 28.00
_diffrn_reflns_theta_max 28.00
_diffrn_reflns_theta_min 3.41
_exptl_absorpt_coefficient_mu 1.427
_exptl_absorpt_correction_type none
_exptl_crystal_colour violet
_exptl_crystal_density_diffrn 1.544
_exptl_crystal_density_method 'not measured'
_exptl_crystal_description prismatic
_exptl_crystal_F_000 756
_exptl_crystal_size_max 0.23
_exptl_crystal_size_mid 0.20
_exptl_crystal_size_min 0.19
_refine_diff_density_max 1.045
_refine_diff_density_min -0.797
_refine_diff_density_rms 0.096
_refine_ls_extinction_method none
_refine_ls_goodness_of_fit_ref 1.083
_refine_ls_hydrogen_treatment mixed
_refine_ls_matrix_type full
_refine_ls_number_parameters 203
_refine_ls_number_reflns 3751
_refine_ls_number_restraints 1
_refine_ls_restrained_S_all 1.083
_refine_ls_R_factor_all 0.0896
_refine_ls_R_factor_gt 0.0567
_refine_ls_shift/su_max 0.000
_refine_ls_shift/su_mean 0.000
_refine_ls_structure_factor_coef Fsqd
_refine_ls_weighting_details 'calc w=1/[\s^2^(Fo^2^)+(0.0761P)^2^+1.7286P] where P=(Fo^2^+2Fc^2^)/3'
_refine_ls_weighting_scheme calc
_refine_ls_wR_factor_gt 0.1395
_refine_ls_wR_factor_ref 0.1662
_reflns_number_gt 2598
_reflns_number_total 3751
_reflns_threshold_expression I>2sigma(I)
_cod_data_source_file c3nj01080e.txt
_cod_data_source_block orto
_cod_original_sg_symbol_H-M 'P 21/c'
_cod_database_code 7053862

loop_
_symmetry_equiv_pos_as_xyz
'x, y, z'
'-x, y+1/2, -z+1/2'
'-x, -y, -z'
'x, -y-1/2, z-1/2'

loop_
_atom_site_label
_atom_site_type_symbol
_atom_site_fract_x
_atom_site_fract_y
_atom_site_fract_z
_atom_site_U_iso_or_equiv
_atom_site_adp_type
_atom_site_occupancy
_atom_site_symmetry_multiplicity
_atom_site_calc_flag
_atom_site_refinement_flags
Cu1 Cu 0.09824(5) 0.48192(5) 0.06547(3) 0.04060(19) Uani 1 1 d .
O1 O 0.2374(3) 0.5967(3) 0.11448(18) 0.0504(7) Uani 1 1 d .
O2 O 0.1334(3) 0.7936(5) 0.1632(2) 0.0698(10) Uani 1 1 d .
O3 O -0.0528(3) 0.3842(3) 0.02552(19) 0.0553(8) Uani 1 1 d .
O4 O 0.2333(3) 0.3156(4) 0.00271(18) 0.0578(8) Uani 1 1 d D
O5 O 0.1113(3) 0.2863(5) 0.36612(17) 0.0631(9) Uani 1 1 d .
O6 O 0.3073(4) 0.8642(5) 0.2974(2) 0.0746(11) Uani 1 1 d .
N1 N 0.1121(3) 0.2959(4) 0.14415(19) 0.0424(8) Uani 1 1 d .
C1 C 0.0033(5) 0.1931(6) 0.1228(3) 0.0590(12) Uani 1 1 d .
H11 H 0.0296 0.0841 0.1252 0.071 Uiso 1 1 calc R
H12 H -0.0556 0.2076 0.1616 0.071 Uiso 1 1 calc R
C2 C -0.0579(5) 0.2258(6) 0.0430(3) 0.0639(14) Uani 1 1 d .
H21 H -0.0180 0.1662 0.0038 0.077 Uiso 1 1 calc R
H22 H -0.1433 0.1925 0.0404 0.077 Uiso 1 1 calc R
C3 C 0.2328(5) 0.2194(6) 0.1354(2) 0.0558(12) Uani 1 1 d .
H31 H 0.2386 0.1235 0.1666 0.067 Uiso 1 1 calc R
H32 H 0.2984 0.2890 0.1565 0.067 Uiso 1 1 calc R
C4 C 0.2512(6) 0.1803(6) 0.0504(3) 0.0664(14) Uani 1 1 d .
H41 H 0.3339 0.1401 0.0474 0.080 Uiso 1 1 calc R
H42 H 0.1932 0.0993 0.0310 0.080 Uiso 1 1 calc R
C5 C 0.1119(5) 0.3533(5) 0.2275(2) 0.0487(10) Uani 1 1 d .
H51 H 0.0311 0.3961 0.2344 0.058 Uiso 1 1 calc R
H52 H 0.1710 0.4384 0.2358 0.058 Uiso 1 1 calc R
C6 C 0.1426(5) 0.2290(6) 0.2907(2) 0.0547(11) Uani 1 1 d .
H61 H 0.0967 0.1336 0.2767 0.066 Uiso 1 1 calc R
H62 H 0.2298 0.2044 0.2939 0.066 Uiso 1 1 calc R
C7 C 0.2290(4) 0.7302(5) 0.1475(2) 0.0451(9) Uani 1 1 d .
C8 C 0.3509(4) 0.8141(5) 0.1660(3) 0.0457(9) Uani 1 1 d .
C9 C 0.4292(5) 0.8281(6) 0.1062(3) 0.0563(11) Uani 1 1 d .
H9 H 0.4090 0.7785 0.0576 0.068 Uiso 1 1 calc R
C10 C 0.5366(5) 0.9147(7) 0.1178(4) 0.0728(15) Uani 1 1 d .
H10 H 0.5875 0.9252 0.0770 0.087 Uiso 1 1 calc R
C11 C 0.5678(5) 0.9850(7) 0.1898(4) 0.0724(16) Uani 1 1 d .
H11A H 0.6394 1.0447 0.1975 0.087 Uiso 1 1 calc R
C12 C 0.4939(5) 0.9683(6) 0.2510(4) 0.0663(14) Uani 1 1 d .
H12A H 0.5173 1.0133 0.3003 0.080 Uiso 1 1 calc R
C13 C 0.3854(5) 0.8848(5) 0.2390(3) 0.0521(11) Uani 1 1 d .
C14 C 0.3470(8) 0.9135(9) 0.3756(4) 0.099(2) Uani 1 1 d .
H141 H 0.4146 0.8490 0.3967 0.119 Uiso 1 1 calc R
H142 H 0.2803 0.9037 0.4084 0.119 Uiso 1 1 calc R
H143 H 0.3731 1.0213 0.3747 0.119 Uiso 1 1 calc R
H4 H 0.201(5) 0.307(7) -0.0446(16) 0.067(16) Uiso 1 1 d D
H5 H 0.0365 0.2933 0.3438 0.103 Uiso 1 1 d .

loop_
_atom_site_aniso_label
_atom_site_aniso_U_11
_atom_site_aniso_U_22
_atom_site_aniso_U_33
_atom_site_aniso_U_23
_atom_site_aniso_U_13
_atom_site_aniso_U_12
Cu1 0.0533(3) 0.0343(3) 0.0323(3) 0.00346(18) -0.00560(19) -0.0031(2)
O1 0.0615(19) 0.0391(15) 0.0481(16) -0.0019(12) -0.0080(14) -0.0023(13)
O2 0.052(2) 0.076(2) 0.081(2) -0.025(2) 0.0025(17) -0.0011(17)
O3 0.071(2) 0.0393(15) 0.0511(17) 0.0123(13) -0.0167(15) -0.0127(14)
O4 0.080(2) 0.0578(19) 0.0349(16) -0.0018(14) 0.0020(15) 0.0043(16)
O5 0.068(2) 0.091(3) 0.0302(15) 0.0081(15) 0.0046(14) 0.0058(18)
O6 0.096(3) 0.076(2) 0.053(2) -0.0149(18) 0.0080(19) 0.001(2)
N1 0.054(2) 0.0393(17) 0.0324(16) 0.0027(13) -0.0034(14) -0.0001(14)
C1 0.080(3) 0.044(2) 0.051(3) 0.0100(19) -0.004(2) -0.014(2)
C2 0.081(4) 0.048(3) 0.059(3) 0.014(2) -0.014(2) -0.018(2)
C3 0.079(3) 0.049(2) 0.038(2) 0.0032(18) 0.000(2) 0.019(2)
C4 0.092(4) 0.060(3) 0.047(3) -0.004(2) 0.006(2) 0.023(3)
C5 0.066(3) 0.045(2) 0.035(2) 0.0021(17) 0.0032(18) 0.0031(19)
C6 0.071(3) 0.056(3) 0.037(2) 0.0091(19) 0.006(2) 0.004(2)
C7 0.052(3) 0.045(2) 0.036(2) 0.0001(16) -0.0030(17) -0.0005(18)
C8 0.049(2) 0.038(2) 0.049(2) 0.0004(17) -0.0022(18) 0.0051(17)
C9 0.058(3) 0.057(3) 0.054(3) -0.001(2) 0.004(2) -0.001(2)
C10 0.058(3) 0.076(4) 0.087(4) 0.008(3) 0.018(3) -0.004(3)
C11 0.052(3) 0.063(3) 0.098(5) -0.001(3) -0.013(3) -0.009(2)
C12 0.069(3) 0.050(3) 0.074(3) -0.010(2) -0.021(3) -0.006(2)
C13 0.061(3) 0.041(2) 0.052(3) -0.0040(18) -0.005(2) 0.0012(19)
C14 0.145(7) 0.097(5) 0.053(3) -0.016(3) -0.007(4) 0.005(5)

loop_
_atom_type_symbol
_atom_type_description
_atom_type_scat_dispersion_real
_atom_type_scat_dispersion_imag
_atom_type_scat_source
Cu Cu 0.3201 1.2651 'International Tables Vol C Tables 4.2.6.8 and 6.1.1.4'
C C 0.0033 0.0016 'International Tables Vol C Tables 4.2.6.8 and 6.1.1.4'
H H 0.0000 0.0000 'International Tables Vol C Tables 4.2.6.8 and 6.1.1.4'
O O 0.0106 0.0060 'International Tables Vol C Tables 4.2.6.8 and 6.1.1.4'
N N 0.0061 0.0033 'International Tables Vol C Tables 4.2.6.8 and 6.1.1.4'

loop_
_geom_angle_atom_site_label_1
_geom_angle_atom_site_label_2
_geom_angle_atom_site_label_3
_geom_angle
_geom_angle_site_symmetry_1
_geom_angle_site_symmetry_3
O3 Cu1 O1 172.37(15) . .
O3 Cu1 O3 80.15(13) . 3_565
O1 Cu1 O3 100.06(13) . 3_565
O3 Cu1 N1 84.36(13) . .
O1 Cu1 N1 96.05(13) . .
O3 Cu1 N1 163.50(13) 3_565 .
O3 Cu1 O4 97.72(15) . .
O1 Cu1 O4 89.85(13) . .
O3 Cu1 O4 96.75(14) 3_565 .
N1 Cu1 O4 79.70(13) . .
O3 Cu1 Cu1 40.45(9) . 3_565
O1 Cu1 Cu1 139.25(9) . 3_565
O3 Cu1 Cu1 39.70(9) 3_565 3_565
N1 Cu1 Cu1 124.59(10) . 3_565
O4 Cu1 Cu1 99.46(8) . 3_565
C7 O1 Cu1 123.7(3) . .
C2 O3 Cu1 113.6(3) . .
C2 O3 Cu1 136.8(3) . 3_565
Cu1 O3 Cu1 99.85(13) . 3_565
C4 O4 Cu1 106.8(3) . .
C4 O4 H4 120(4) . .
Cu1 O4 H4 105(4) . .
C6 O5 H5 86.00 . .
C13 O6 C14 118.6(5) . .
C3 N1 C1 114.3(4) . .
C3 N1 C5 108.6(3) . .
C1 N1 C5 110.4(4) . .
C3 N1 Cu1 106.3(3) . .
C1 N1 Cu1 106.6(2) . .
C5 N1 Cu1 110.6(2) . .
C2 C1 N1 113.1(4) . .
C2 C1 H11 109.0 . .
N1 C1 H11 109.0 . .
C2 C1 H12 109.0 . .
N1 C1 H12 109.0 . .
H11 C1 H12 107.8 . .
O3 C2 C1 110.8(4) . .
O3 C2 H21 109.5 . .
C1 C2 H21 109.5 . .
O3 C2 H22 109.5 . .
C1 C2 H22 109.5 . .
H21 C2 H22 108.1 . .
N1 C3 C4 113.1(4) . .
N1 C3 H31 109.0 . .
C4 C3 H31 109.0 . .
N1 C3 H32 109.0 . .
C4 C3 H32 109.0 . .
H31 C3 H32 107.8 . .
O4 C4 C3 110.0(4) . .
O4 C4 H41 109.7 . .
C3 C4 H41 109.7 . .
O4 C4 H42 109.7 . .
C3 C4 H42 109.7 . .
H41 C4 H42 108.2 . .
N1 C5 C6 114.6(4) . .
N1 C5 H51 108.6 . .
C6 C5 H51 108.6 . .
N1 C5 H52 108.6 . .
C6 C5 H52 108.6 . .
H51 C5 H52 107.6 . .
O5 C6 C5 109.5(4) . .
O5 C6 H61 109.8 . .
C5 C6 H61 109.8 . .
O5 C6 H62 109.8 . .
C5 C6 H62 109.8 . .
H61 C6 H62 108.2 . .
O2 C7 O1 125.8(4) . .
O2 C7 C8 119.8(4) . .
O1 C7 C8 114.3(4) . .
C9 C8 C13 118.4(4) . .
C9 C8 C7 118.6(4) . .
C13 C8 C7 122.9(4) . .
C10 C9 C8 120.9(5) . .
C10 C9 H9 119.5 . .
C8 C9 H9 119.5 . .
C11 C10 C9 119.5(6) . .
C11 C10 H10 120.2 . .
C9 C10 H10 120.2 . .
C10 C11 C12 120.6(5) . .
C10 C11 H11A 119.7 . .
C12 C11 H11A 119.7 . .
C11 C12 C13 119.9(5) . .
C11 C12 H12A 120.1 . .
C13 C12 H12A 120.1 . .
O6 C13 C12 122.8(5) . .
O6 C13 C8 116.6(4) . .
C12 C13 C8 120.6(5) . .
O6 C14 H141 109.5 . .
O6 C14 H142 109.5 . .
H141 C14 H142 109.5 . .
O6 C14 H143 109.5 . .
H141 C14 H143 109.5 . .
H142 C14 H143 109.5 . .

loop_
_geom_bond_atom_site_label_1
_geom_bond_atom_site_label_2
_geom_bond_distance
_geom_bond_site_symmetry_2
Cu1 O3 1.910(3) .
Cu1 O1 1.923(3) .
Cu1 O3 1.940(3) 3_565
Cu1 N1 2.063(3) .
Cu1 O4 2.365(3) .
Cu1 Cu1 2.9455(9) 3_565
O1 C7 1.272(5) .
O2 C7 1.225(6) .
O3 C2 1.381(5) .
O3 Cu1 1.940(3) 3_565
O4 C4 1.408(6) .
O4 H4 0.846(19) .
O5 C6 1.437(5) .
O5 H5 0.87 .
O6 C13 1.377(6) .
O6 C14 1.414(6) .
N1 C3 1.488(6) .
N1 C1 1.489(6) .
N1 C5 1.493(5) .
C1 C2 1.474(6) .
C1 H11 0.9700 .
C1 H12 0.9700 .
C2 H21 0.9700 .
C2 H22 0.9700 .
C3 C4 1.507(6) .
C3 H31 0.9700 .
C3 H32 0.9700 .
C4 H41 0.9700 .
C4 H42 0.9700 .
C5 C6 1.516(6) .
C5 H51 0.9700 .
C5 H52 0.9700 .
C6 H61 0.9700 .
C6 H62 0.9700 .
C7 C8 1.514(6) .
C8 C9 1.391(7) .
C8 C13 1.392(6) .
C9 C10 1.382(7) .
C9 H9 0.9300 .
C10 C11 1.370(9) .
C10 H10 0.9300 .
C11 C12 1.378(9) .
C11 H11A 0.9300 .
C12 C13 1.378(7) .
C12 H12A 0.9300 .
C14 H141 0.9600 .
C14 H142 0.9600 .
C14 H143 0.9600 .
